data_1567317
loop_
_publ_author_name
'Suhr, Simon'
'Walter, Robert Richerd Marten'
'Beerhues, Julia'
'Albold, Uta'
'Sarkar, Biprajit'

_publ_section_title
;
 Rhodium Diamidobenzene Complexes: A Tale of Different Substituents on the
 Diamidobenzene Ligand
;
_journal_name_full 'Chemical Science'
_journal_paper_doi 10.1039/D2SC03227A
_journal_year 2022
_chemical_formula_sum 'C17 H23 N2 O2 Rh S'
_chemical_formula_weight 422.34
_space_group_crystal_system orthorhombic
_space_group_IT_number 61
_space_group_name_Hall '-P 2ac 2ab'
_space_group_name_H-M_alt 'P b c a'
_atom_sites_solution_hydrogens mixed
_audit_creation_method SHELXL-2014/7
_audit_update_record
;
2022-05-22 deposited with the CCDC.	2022-07-15 downloaded from the CCDC.
;
_cell_angle_alpha 90
_cell_angle_beta 90
_cell_angle_gamma 90
_cell_formula_units_Z 8
_cell_length_a 13.266(3)
_cell_length_b 15.322(3)
_cell_length_c 16.848(3)
_cell_measurement_reflns_used 3000
_cell_measurement_temperature 101(2)
_cell_measurement_theta_max 26.421
_cell_measurement_theta_min 2.363
_cell_volume 3424.6(12)
_computing_cell_refinement 'APEX2 (Bruker, 2012)'
_computing_data_collection 'APEX2 (Bruker, 2012)'
_computing_data_reduction 'Saint + (Bruker, 2009)'
_computing_molecular_graphics 'Diamnond 3D, Version 4.0 (Brandenburg, 2014)'
_computing_publication_material shelxle
_computing_structure_refinement 'SHELXL-2014/7 (Sheldrick, 2014)'
_computing_structure_solution 'intrinsic phasing'
_diffrn_ambient_temperature 101(2)
_diffrn_measured_fraction_theta_full 1.000
_diffrn_measured_fraction_theta_max 0.997
_diffrn_measurement_device_type 'Bruker Venture D8'
_diffrn_measurement_method 'omega + phi scans'
_diffrn_radiation_type MoK\a
_diffrn_radiation_wavelength 0.71073
_diffrn_reflns_av_R_equivalents 0.0524
_diffrn_reflns_av_unetI/netI 0.0173
_diffrn_reflns_Laue_measured_fraction_full 1.000
_diffrn_reflns_Laue_measured_fraction_max 0.997
_diffrn_reflns_limit_h_max 16
_diffrn_reflns_limit_h_min -16
_diffrn_reflns_limit_k_max 19
_diffrn_reflns_limit_k_min -19
_diffrn_reflns_limit_l_max 21
_diffrn_reflns_limit_l_min -21
_diffrn_reflns_number 55917
_diffrn_reflns_point_group_measured_fraction_full 1.000
_diffrn_reflns_point_group_measured_fraction_max 0.997
_diffrn_reflns_theta_full 25.242
_diffrn_reflns_theta_max 26.421
_diffrn_reflns_theta_min 2.363
_exptl_absorpt_coefficient_mu 1.130
_exptl_absorpt_correction_T_max 0.7454
_exptl_absorpt_correction_T_min 0.7030
_exptl_absorpt_correction_type multi-scan
_exptl_absorpt_process_details 'Blessing, 1995'
_exptl_crystal_colour orange
_exptl_crystal_density_diffrn 1.638
_exptl_crystal_description block
_exptl_crystal_F_000 1728
_exptl_crystal_recrystallization_method 'Re-crystallisation from solvent: DCM, ethanol'
_exptl_crystal_size_max 0.2
_exptl_crystal_size_mid 0.18
_exptl_crystal_size_min 0.17
_refine_diff_density_max 0.418
_refine_diff_density_min -0.458
_refine_diff_density_rms 0.072
_refine_ls_extinction_method none
_refine_ls_goodness_of_fit_ref 1.013
_refine_ls_hydrogen_treatment mixed
_refine_ls_matrix_type full
_refine_ls_number_parameters 218
_refine_ls_number_reflns 3510
_refine_ls_number_restraints 0
_refine_ls_restrained_S_all 1.013
_refine_ls_R_factor_all 0.0304
_refine_ls_R_factor_gt 0.0218
_refine_ls_shift/su_max 0.002
_refine_ls_shift/su_mean 0.000
_refine_ls_structure_factor_coef Fsqd
_refine_ls_weighting_details 'w=1/[\s^2^(Fo^2^)+(0.0245P)^2^+3.8853P] where P=(Fo^2^+2Fc^2^)/3'
_refine_ls_weighting_scheme calc
_refine_ls_wR_factor_gt 0.0485
_refine_ls_wR_factor_ref 0.0516
_reflns_Friedel_coverage 0.000
_reflns_number_gt 3000
_reflns_number_total 3510
_reflns_threshold_expression 'I > 2\s(I)'
_cod_data_source_file d2sc03227a2.cif
_cod_data_source_block bip396_a
_cod_original_cell_volume 3424.7(12)
_cod_database_code 1567317
_shelx_shelxl_version_number 2014/7
_shelx_space_group_comment
;
The symmetry employed for this shelxl refinement is uniquely defined
by the following loop, which should always be used as a source of
symmetry information in preference to the above space-group names.
They are only intended as comments.
;

loop_
_space_group_symop_operation_xyz
'x, y, z'
'-x+1/2, -y, z+1/2'
'-x, y+1/2, -z+1/2'
'x+1/2, -y+1/2, -z'
'-x, -y, -z'
'x-1/2, y, -z-1/2'
'x, -y-1/2, z-1/2'
'-x-1/2, y-1/2, z'

loop_
_atom_site_label
_atom_site_type_symbol
_atom_site_fract_x
_atom_site_fract_y
_atom_site_fract_z
_atom_site_U_iso_or_equiv
_atom_site_adp_type
_atom_site_occupancy
_atom_site_site_symmetry_order
_atom_site_calc_flag
_atom_site_refinement_flags_posn
_atom_site_refinement_flags_adp
_atom_site_refinement_flags_occupancy
_atom_site_disorder_assembly
_atom_site_disorder_group
Rh1 Rh 0.69985(2) 0.30453(2) 0.28121(2) 0.00809(6) Uani 1 1 d . . . . .
H1 H 0.795(2) 0.1698(19) 0.3271(17) 0.030(8) Uiso 1 1 d . . . . .
N1 N 0.77548(13) 0.38628(11) 0.35926(10) 0.0109(4) Uani 1 1 d . . . . .
S1 S 0.74534(4) 0.48558(3) 0.38083(3) 0.01330(11) Uani 1 1 d . . . . .
C1 C 0.85225(16) 0.34544(13) 0.40437(12) 0.0109(4) Uani 1 1 d . . . . .
C2 C 0.85825(15) 0.25464(13) 0.38867(12) 0.0109(4) Uani 1 1 d . . . . .
N2 N 0.79065(13) 0.22436(12) 0.33402(11) 0.0119(4) Uani 1 1 d . . . . .
C3 C 0.93105(16) 0.20379(14) 0.42757(12) 0.0140(4) Uani 1 1 d . . . . .
H3 H 0.9351 0.1430 0.4172 0.017 Uiso 1 1 calc R U . . .
C4 C 0.99708(16) 0.24188(15) 0.48106(12) 0.0161(5) Uani 1 1 d . . . . .
H4 H 1.0460 0.2071 0.5074 0.019 Uiso 1 1 calc R U . . .
C5 C 0.99183(17) 0.33126(15) 0.49620(13) 0.0159(5) Uani 1 1 d . . . . .
H5 H 1.0377 0.3572 0.5325 0.019 Uiso 1 1 calc R U . . .
C6 C 0.91988(16) 0.38259(14) 0.45853(12) 0.0149(4) Uani 1 1 d . . . . .
H6 H 0.9166 0.4433 0.4696 0.018 Uiso 1 1 calc R U . . .
C10 C 0.68798(19) 0.47870(16) 0.47556(13) 0.0229(5) Uani 1 1 d . . . . .
H10A H 0.6248 0.4458 0.4714 0.034 Uiso 1 1 calc R U . . .
H10B H 0.6738 0.5376 0.4953 0.034 Uiso 1 1 calc R U . . .
H10C H 0.7336 0.4489 0.5124 0.034 Uiso 1 1 calc R U . . .
O10 O 0.66897(12) 0.51463(9) 0.32605(9) 0.0184(3) Uani 1 1 d . . . . .
C20 C 0.61963(16) 0.37310(13) 0.18464(12) 0.0119(4) Uani 1 1 d . . . . .
O11 O 0.83272(13) 0.54110(10) 0.38838(10) 0.0232(4) Uani 1 1 d . . . . .
C21 C 0.54836(16) 0.34506(13) 0.24253(12) 0.0117(4) Uani 1 1 d . . . . .
C22 C 0.55636(15) 0.25068(13) 0.24857(13) 0.0116(4) Uani 1 1 d . . . . .
C23 C 0.63254(16) 0.22223(13) 0.19446(12) 0.0110(4) Uani 1 1 d . . . . .
C24 C 0.67210(15) 0.29761(13) 0.15529(12) 0.0115(4) Uani 1 1 d . . . . .
C25 C 0.63407(18) 0.46355(14) 0.15359(13) 0.0182(5) Uani 1 1 d . . . . .
H25A H 0.7063 0.4769 0.1511 0.027 Uiso 1 1 calc R U . . .
H25B H 0.6006 0.5052 0.1890 0.027 Uiso 1 1 calc R U . . .
H25C H 0.6048 0.4679 0.1003 0.027 Uiso 1 1 calc R U . . .
C26 C 0.47496(16) 0.40025(15) 0.28695(13) 0.0186(5) Uani 1 1 d . . . . .
H26A H 0.4972 0.4612 0.2856 0.028 Uiso 1 1 calc R U . . .
H26B H 0.4712 0.3804 0.3422 0.028 Uiso 1 1 calc R U . . .
H26C H 0.4083 0.3954 0.2623 0.028 Uiso 1 1 calc R U . . .
C27 C 0.49245(17) 0.19297(15) 0.29887(13) 0.0188(5) Uani 1 1 d . . . . .
H27A H 0.4337 0.1737 0.2683 0.028 Uiso 1 1 calc R U . . .
H27B H 0.4699 0.2253 0.3458 0.028 Uiso 1 1 calc R U . . .
H27C H 0.5317 0.1420 0.3155 0.028 Uiso 1 1 calc R U . . .
C28 C 0.66349(18) 0.12958(14) 0.18038(13) 0.0175(5) Uani 1 1 d . . . . .
H28A H 0.6204 0.1038 0.1393 0.026 Uiso 1 1 calc R U . . .
H28B H 0.6564 0.0963 0.2297 0.026 Uiso 1 1 calc R U . . .
H28C H 0.7339 0.1279 0.1629 0.026 Uiso 1 1 calc R U . . .
C29 C 0.75034(17) 0.29868(15) 0.09093(12) 0.0173(5) Uani 1 1 d . . . . .
H29A H 0.7172 0.3049 0.0392 0.026 Uiso 1 1 calc R U . . .
H29B H 0.7886 0.2440 0.0921 0.026 Uiso 1 1 calc R U . . .
H29C H 0.7963 0.3479 0.0994 0.026 Uiso 1 1 calc R U . . .

loop_
_atom_site_aniso_label
_atom_site_aniso_U_11
_atom_site_aniso_U_22
_atom_site_aniso_U_33
_atom_site_aniso_U_23
_atom_site_aniso_U_13
_atom_site_aniso_U_12
Rh1 0.00863(8) 0.00718(8) 0.00845(9) -0.00088(6) -0.00098(6) -0.00047(6)
N1 0.0137(9) 0.0077(8) 0.0113(8) -0.0019(7) -0.0012(7) -0.0011(7)
S1 0.0198(3) 0.0073(2) 0.0128(2) -0.0012(2) -0.0028(2) -0.0015(2)
C1 0.0112(10) 0.0132(10) 0.0083(10) 0.0021(8) 0.0011(8) -0.0003(8)
C2 0.0095(10) 0.0135(10) 0.0098(10) 0.0002(8) 0.0011(8) -0.0018(8)
N2 0.0133(9) 0.0078(8) 0.0146(9) -0.0009(7) -0.0022(7) -0.0004(7)
C3 0.0131(10) 0.0146(11) 0.0143(11) 0.0026(8) 0.0018(8) -0.0005(9)
C4 0.0117(10) 0.0235(12) 0.0130(12) 0.0054(9) -0.0013(9) -0.0001(9)
C5 0.0127(11) 0.0247(12) 0.0102(10) 0.0001(9) -0.0009(8) -0.0053(9)
C6 0.0164(11) 0.0151(10) 0.0131(10) -0.0008(9) 0.0012(8) -0.0043(9)
C10 0.0328(14) 0.0191(12) 0.0166(12) -0.0040(9) 0.0028(10) 0.0066(10)
O10 0.0267(9) 0.0098(7) 0.0186(8) -0.0018(6) -0.0086(7) 0.0027(6)
C20 0.0129(10) 0.0127(10) 0.0101(10) -0.0001(8) -0.0042(8) -0.0013(8)
O11 0.0266(9) 0.0127(8) 0.0304(9) 0.0020(7) -0.0084(8) -0.0078(7)
C21 0.0091(10) 0.0143(10) 0.0116(10) -0.0019(8) -0.0052(8) -0.0002(8)
C22 0.0097(10) 0.0142(10) 0.0109(9) 0.0008(8) -0.0045(8) -0.0024(8)
C23 0.0120(10) 0.0111(10) 0.0100(10) -0.0019(8) -0.0050(8) -0.0006(8)
C24 0.0094(10) 0.0162(11) 0.0089(10) -0.0010(8) -0.0032(8) -0.0015(8)
C25 0.0254(13) 0.0123(10) 0.0170(11) 0.0036(9) -0.0039(10) -0.0032(9)
C26 0.0135(11) 0.0211(12) 0.0212(12) -0.0052(10) -0.0002(9) 0.0045(9)
C27 0.0169(11) 0.0225(12) 0.0168(12) 0.0054(9) -0.0021(9) -0.0072(10)
C28 0.0242(12) 0.0111(10) 0.0172(11) -0.0042(9) -0.0048(10) 0.0026(9)
C29 0.0135(11) 0.0266(12) 0.0119(10) -0.0010(9) 0.0021(9) -0.0013(10)

loop_
_atom_type_symbol
_atom_type_description
_atom_type_scat_dispersion_real
_atom_type_scat_dispersion_imag
_atom_type_scat_source
C C 0.0033 0.0016 'International Tables Vol C Tables 4.2.6.8 and 6.1.1.4'
H H 0.0000 0.0000 'International Tables Vol C Tables 4.2.6.8 and 6.1.1.4'
N N 0.0061 0.0033 'International Tables Vol C Tables 4.2.6.8 and 6.1.1.4'
O O 0.0106 0.0060 'International Tables Vol C Tables 4.2.6.8 and 6.1.1.4'
S S 0.1246 0.1234 'International Tables Vol C Tables 4.2.6.8 and 6.1.1.4'
Rh Rh -1.1178 0.9187 'International Tables Vol C Tables 4.2.6.8 and 6.1.1.4'

loop_
_geom_angle_atom_site_label_1
_geom_angle_atom_site_label_2
_geom_angle_atom_site_label_3
_geom_angle
_geom_angle_site_symmetry_1
_geom_angle_site_symmetry_3
_geom_angle_publ_flag
N2 Rh1 N1 77.93(7) . . ?
N2 Rh1 C23 101.58(8) . . ?
N1 Rh1 C23 175.19(8) . . ?
N2 Rh1 C22 115.18(8) . . ?
N1 Rh1 C22 145.42(8) . . ?
C23 Rh1 C22 39.08(8) . . ?
N2 Rh1 C24 121.81(8) . . ?
N1 Rh1 C24 137.39(7) . . ?
C23 Rh1 C24 39.00(8) . . ?
C22 Rh1 C24 65.01(8) . . ?
N2 Rh1 C21 151.93(8) . . ?
N1 Rh1 C21 117.30(7) . . ?
C23 Rh1 C21 65.21(8) . . ?
C22 Rh1 C21 39.03(8) . . ?
C24 Rh1 C21 64.33(8) . . ?
N2 Rh1 C20 159.92(8) . . ?
N1 Rh1 C20 114.36(7) . . ?
C23 Rh1 C20 64.77(8) . . ?
C22 Rh1 C20 64.35(8) . . ?
C24 Rh1 C20 38.43(8) . . ?
C21 Rh1 C20 37.68(8) . . ?
C1 N1 S1 118.27(14) . . ?
C1 N1 Rh1 114.90(13) . . ?
S1 N1 Rh1 126.28(10) . . ?
O10 S1 O11 116.04(10) . . ?
O10 S1 N1 108.72(9) . . ?
O11 S1 N1 112.10(10) . . ?
O10 S1 C10 107.07(11) . . ?
O11 S1 C10 107.50(11) . . ?
N1 S1 C10 104.66(11) . . ?
C6 C1 N1 129.09(19) . . ?
C6 C1 C2 118.96(19) . . ?
N1 C1 C2 111.94(18) . . ?
N2 C2 C3 125.30(19) . . ?
N2 C2 C1 114.95(18) . . ?
C3 C2 C1 119.74(19) . . ?
C2 N2 Rh1 120.16(14) . . ?
C2 N2 H1 112.7(19) . . ?
Rh1 N2 H1 127.1(19) . . ?
C4 C3 C2 120.3(2) . . ?
C4 C3 H3 119.8 . . ?
C2 C3 H3 119.8 . . ?
C3 C4 C5 120.1(2) . . ?
C3 C4 H4 120.0 . . ?
C5 C4 H4 120.0 . . ?
C6 C5 C4 120.4(2) . . ?
C6 C5 H5 119.8 . . ?
C4 C5 H5 119.8 . . ?
C5 C6 C1 120.5(2) . . ?
C5 C6 H6 119.8 . . ?
C1 C6 H6 119.8 . . ?
S1 C10 H10A 109.5 . . ?
S1 C10 H10B 109.5 . . ?
H10A C10 H10B 109.5 . . ?
S1 C10 H10C 109.5 . . ?
H10A C10 H10C 109.5 . . ?
H10B C10 H10C 109.5 . . ?
C21 C20 C24 108.31(18) . . ?
C21 C20 C25 127.21(19) . . ?
C24 C20 C25 124.33(19) . . ?
C21 C20 Rh1 70.86(12) . . ?
C24 C20 Rh1 68.75(11) . . ?
C25 C20 Rh1 129.59(15) . . ?
C20 C21 C22 107.43(18) . . ?
C20 C21 C26 127.29(19) . . ?
C22 C21 C26 125.2(2) . . ?
C20 C21 Rh1 71.45(12) . . ?
C22 C21 Rh1 68.41(12) . . ?
C26 C21 Rh1 127.40(15) . . ?
C23 C22 C21 108.08(18) . . ?
C23 C22 C27 125.75(19) . . ?
C21 C22 C27 126.1(2) . . ?
C23 C22 Rh1 69.73(11) . . ?
C21 C22 Rh1 72.56(12) . . ?
C27 C22 Rh1 125.97(15) . . ?
C22 C23 C24 107.92(18) . . ?
C22 C23 C28 125.75(19) . . ?
C24 C23 C28 126.32(19) . . ?
C22 C23 Rh1 71.19(12) . . ?
C24 C23 Rh1 71.59(12) . . ?
C28 C23 Rh1 123.78(15) . . ?
C23 C24 C20 108.26(18) . . ?
C23 C24 C29 126.58(19) . . ?
C20 C24 C29 125.06(19) . . ?
C23 C24 Rh1 69.41(12) . . ?
C20 C24 Rh1 72.81(12) . . ?
C29 C24 Rh1 126.32(14) . . ?
C20 C25 H25A 109.5 . . ?
C20 C25 H25B 109.5 . . ?
H25A C25 H25B 109.5 . . ?
C20 C25 H25C 109.5 . . ?
H25A C25 H25C 109.5 . . ?
H25B C25 H25C 109.5 . . ?
C21 C26 H26A 109.5 . . ?
C21 C26 H26B 109.5 . . ?
H26A C26 H26B 109.5 . . ?
C21 C26 H26C 109.5 . . ?
H26A C26 H26C 109.5 . . ?
H26B C26 H26C 109.5 . . ?
C22 C27 H27A 109.5 . . ?
C22 C27 H27B 109.5 . . ?
H27A C27 H27B 109.5 . . ?
C22 C27 H27C 109.5 . . ?
H27A C27 H27C 109.5 . . ?
H27B C27 H27C 109.5 . . ?
C23 C28 H28A 109.5 . . ?
C23 C28 H28B 109.5 . . ?
H28A C28 H28B 109.5 . . ?
C23 C28 H28C 109.5 . . ?
H28A C28 H28C 109.5 . . ?
H28B C28 H28C 109.5 . . ?
C24 C29 H29A 109.5 . . ?
C24 C29 H29B 109.5 . . ?
H29A C29 H29B 109.5 . . ?
C24 C29 H29C 109.5 . . ?
H29A C29 H29C 109.5 . . ?
H29B C29 H29C 109.5 . . ?

loop_
_geom_bond_atom_site_label_1
_geom_bond_atom_site_label_2
_geom_bond_distance
_geom_bond_site_symmetry_2
_geom_bond_publ_flag
Rh1 N2 1.9370(19) . ?
Rh1 N1 2.0748(18) . ?
Rh1 C23 2.127(2) . ?
Rh1 C22 2.146(2) . ?
Rh1 C24 2.156(2) . ?
Rh1 C21 2.202(2) . ?
Rh1 C20 2.210(2) . ?
N1 C1 1.417(3) . ?
N1 S1 1.6147(18) . ?
S1 O10 1.4410(16) . ?
S1 O11 1.4434(17) . ?
S1 C10 1.771(2) . ?
C1 C6 1.401(3) . ?
C1 C2 1.418(3) . ?
C2 N2 1.366(3) . ?
C2 C3 1.403(3) . ?
N2 H1 0.85(3) . ?
C3 C4 1.386(3) . ?
C3 H3 0.9500 . ?
C4 C5 1.395(3) . ?
C4 H4 0.9500 . ?
C5 C6 1.390(3) . ?
C5 H5 0.9500 . ?
C6 H6 0.9500 . ?
C10 H10A 0.9800 . ?
C10 H10B 0.9800 . ?
C10 H10C 0.9800 . ?
C20 C21 1.425(3) . ?
C20 C24 1.438(3) . ?
C20 C25 1.494(3) . ?
C21 C22 1.453(3) . ?
C21 C26 1.491(3) . ?
C22 C23 1.429(3) . ?
C22 C27 1.490(3) . ?
C23 C24 1.430(3) . ?
C23 C28 1.497(3) . ?
C24 C29 1.501(3) . ?
C25 H25A 0.9800 . ?
C25 H25B 0.9800 . ?
C25 H25C 0.9800 . ?
C26 H26A 0.9800 . ?
C26 H26B 0.9800 . ?
C26 H26C 0.9800 . ?
C27 H27A 0.9800 . ?
C27 H27B 0.9800 . ?
C27 H27C 0.9800 . ?
C28 H28A 0.9800 . ?
C28 H28B 0.9800 . ?
C28 H28C 0.9800 . ?
C29 H29A 0.9800 . ?
C29 H29B 0.9800 . ?
C29 H29C 0.9800 . ?
